data_7704752
loop_
_publ_author_name
'Zhu, Bei'
'Jiang, Jianhua'
'Zhu, Tianyu'
'Yang, Haoming'
'Jin, Yong'
'L\"u, Minfeng'

_publ_section_title
;
 Synthesis, crystal structures, and magnetic properties of one-dimensional
 alkali metal copper chlor-tellurites
 A(NH<sub>4</sub>)Cu<sub>4</sub>Te<sub>2</sub>O<sub>6</sub>Cl<sub>6</sub>
 (A = K, Cs), NaCu<sub>4</sub>Te<sub>2</sub>Cl<sub>5</sub>O<sub>6</sub>
 and
 Rb<sub>3</sub>(NH<sub>4</sub>)<sub>2</sub>Cu<sub>12</sub>Te<sub>6</sub>Cl<sub>16.5</sub>O<sub>18</sub>(OH)<sub>0.5</sub>.
;
_journal_issue 28
_journal_name_full 'Dalton transactions (Cambridge, England : 2003)'
_journal_page_first 9751
_journal_page_last 9761
_journal_paper_doi 10.1039/d0dt00037j
_journal_volume 49
_journal_year 2020
_chemical_formula_sum 'Cl5 Cu4 Na O6 Te2'
_chemical_formula_weight 805.6
_space_group_IT_number 12
_space_group_name_Hall '-C 2y'
_space_group_name_H-M_alt 'C 1 2/m 1'
_symmetry_cell_setting monoclinic
_symmetry_Int_Tables_number 12
_symmetry_space_group_name_Hall '-C 2y'
_symmetry_space_group_name_H-M 'C 1 2/m 1'
_audit_update_record
;
2020-06-12 deposited with the CCDC.	2020-06-19 downloaded from the CCDC.
;
_cell_angle_alpha 90
_cell_angle_beta 105.676(4)
_cell_angle_gamma 90
_cell_formula_units_Z 2
_cell_length_a 8.5293(4)
_cell_length_b 9.2530(4)
_cell_length_c 10.6835(5)
_cell_measurement_reflns_used 818
_cell_measurement_temperature 293
_cell_measurement_theta_max 20.78
_cell_measurement_theta_min 3.3165
_cell_volume 811.80(7)
_diffrn_ambient_temperature 293
_diffrn_measured_fraction_theta_full 1
_diffrn_measured_fraction_theta_max 1
_diffrn_measurement_device CCD
_diffrn_measurement_device_type 'Bruker Smart APEX II''
_diffrn_radiation_monochromator graphite
_diffrn_radiation_probe x-ray
_diffrn_radiation_source 'X-ray tube'
_diffrn_radiation_type 'Mo K\a'
_diffrn_radiation_wavelength 0.71073
_diffrn_reflns_av_R_equivalents 0.077
_diffrn_reflns_av_unetI/netI 0.053
_diffrn_reflns_limit_h_max 11
_diffrn_reflns_limit_h_min -11
_diffrn_reflns_limit_k_max 12
_diffrn_reflns_limit_k_min -12
_diffrn_reflns_limit_l_max 14
_diffrn_reflns_limit_l_min -14
_diffrn_reflns_number 6937
_diffrn_reflns_theta_full 28.36
_diffrn_reflns_theta_max 28.36
_diffrn_reflns_theta_min 1.98
_exptl_absorpt_coefficient_mu 9.544
_exptl_absorpt_correction_T_max 0.7457
_exptl_absorpt_correction_T_min 0.6627
_exptl_absorpt_correction_type multi-scan
_exptl_absorpt_process_details Bruker
_exptl_crystal_colour 'light green'
_exptl_crystal_density_diffrn 3.2959
_exptl_crystal_description transparent
_exptl_crystal_F_000 728
_exptl_crystal_size_max 0.094
_exptl_crystal_size_mid 0.045
_exptl_crystal_size_min 0.025
_refine_diff_density_max 2.22
_refine_diff_density_min -1.73
_refine_ls_extinction_method none
_refine_ls_goodness_of_fit_gt 2.69
_refine_ls_goodness_of_fit_ref 2.34
_refine_ls_number_constraints 1
_refine_ls_number_parameters 46
_refine_ls_number_reflns 1080
_refine_ls_number_restraints 0
_refine_ls_R_factor_all 0.0810
_refine_ls_R_factor_gt 0.0518
_refine_ls_shift/su_max 0.0340
_refine_ls_shift/su_mean 0.0069
_refine_ls_structure_factor_coef F
_refine_ls_weighting_details w=1/(\s^2^(F)+0.0001F^2^)
_refine_ls_weighting_scheme sigma
_refine_ls_wR_factor_gt 0.0657
_refine_ls_wR_factor_ref 0.0677
_reflns_number_gt 781
_reflns_number_total 1080
_reflns_threshold_expression I>3\s(I)
_cod_data_source_file d0dt00037j2.cif
_cod_data_source_block NaCu4Te2Cl5O6
_cod_depositor_comments
;
The following automatic conversions were performed:

data item '_diffrn_radiation_probe' value 'X-ray' was changed to
'x-ray' in accordance with the
/home/data/users/saulius/crontab/automatic-downloads/rss-feeds/RSC/lib/dictionaries/cif_core.dic
dictionary named 'cif_core.dic' version 2.4.2 last updated on
2011-04-26.

Automatic conversion script
Id: cif_fix_values 7556 2019-12-06 15:28:31Z antanas 

 Adding full bibliography for 7704752--7704755.cif.
;
_cod_original_formula_sum 'Cl5 Cu4 Na1 O6 Te2'
_cod_database_code 7704752

loop_
_space_group_symop_id
_space_group_symop_operation_xyz
1 x,y,z
2 -x,y,-z
3 -x,-y,-z
4 x,-y,z
5 x+1/2,y+1/2,z
6 -x+1/2,y+1/2,-z
7 -x+1/2,-y+1/2,-z
8 x+1/2,-y+1/2,z

loop_
_atom_site_label
_atom_site_type_symbol
_atom_site_fract_x
_atom_site_fract_y
_atom_site_fract_z
_atom_site_adp_type
_atom_site_U_iso_or_equiv
_atom_site_site_symmetry_multiplicity
_atom_site_occupancy
_atom_site_calc_flag
_atom_site_refinement_flags
_atom_site_disorder_assembly
_atom_site_disorder_group
Na1 Na 0 0 0.5 Uani 0.045(5) 2 1 d . . .
Cu1 Cu -0.14895(18) 0.17339(15) 0.12025(14) Uani 0.0196(5) 8 1 d . . .
Te1 Te 0.20837(14) 0 0.18445(11) Uani 0.0160(4) 4 1 d . . .
Cl1 Cl -0.0088(9) 0.2485(8) 0.3201(7) Uiso 0.0058(10) 8 0.375 d . . .
Cl1' Cl -0.0494(9) 0.2350(8) 0.3290(8) Uiso 0.0058(10) 8 0.375 d . . .
Cl2 Cl 0.6160(10) 0 0.1327(8) Uani 0.018(3) 4 0.5 d . . .
Cl3 Cl 0.7225(18) 0 0.4803(16) Uani 0.076(7) 4 0.5 d . . .
O1 O -0.0181(14) 0 0.1380(11) Uiso 0.022(3) 4 1 d . . .
O2 O 0.2189(10) 0.1560(8) 0.0738(8) Uiso 0.0207(19) 8 1 d . . .

loop_
_atom_site_aniso_label
_atom_site_aniso_type_symbol
_atom_site_aniso_U_11
_atom_site_aniso_U_22
_atom_site_aniso_U_33
_atom_site_aniso_U_12
_atom_site_aniso_U_13
_atom_site_aniso_U_23
Na1 Na 0.055(8) 0.034(7) 0.047(8) 0 0.016(7) 0
Cu1 Cu 0.0247(9) 0.0140(8) 0.0191(9) 0.0055(6) 0.0044(7) -0.0003(6)
Te1 Te 0.0185(6) 0.0120(6) 0.0158(6) 0 0.0015(5) 0
Cl2 Cl 0.028(5) 0.016(4) 0.015(4) 0 0.012(4) 0
Cl3 Cl 0.075(11) 0.059(9) 0.087(12) 0 0.011(9) 0

loop_
_atom_type_symbol
_atom_type_scat_dispersion_real
_atom_type_scat_dispersion_imag
_atom_type_scat_source
Cl 0.1484 0.1585 'International Tables Vol C tables 4.2.6.8 and 6.1.1.1'
Cu 0.3201 1.2651 'International Tables Vol C tables 4.2.6.8 and 6.1.1.1'
F 0.0171 0.0103 'International Tables Vol C tables 4.2.6.8 and 6.1.1.1'
Mn 0.3368 0.7283 'International Tables Vol C tables 4.2.6.8 and 6.1.1.1'
Na 0.0362 0.0249 'International Tables Vol C tables 4.2.6.8 and 6.1.1.1'
O 0.0106 0.0060 'International Tables Vol C tables 4.2.6.8 and 6.1.1.1'
Te -0.5308 1.6751 'International Tables Vol C tables 4.2.6.8 and 6.1.1.1'

loop_
_exptl_crystal_face_index_h
_exptl_crystal_face_index_k
_exptl_crystal_face_index_l
_exptl_crystal_face_perp_dist
? ? ? ?

loop_
_geom_angle_atom_site_label_1
_geom_angle_atom_site_label_2
_geom_angle_atom_site_label_3
_geom_angle_site_symmetry_1
_geom_angle_site_symmetry_2
_geom_angle_site_symmetry_3
_geom_angle
_geom_angle_publ_flag
Cl1 Na1 Cl1 . . 2_556 79.2(2) ?
Cl1 Na1 Cl1 . . 3_556 180.0(5) ?
Cl1 Na1 Cl1 . . 4_555 100.8(2) ?
Cl1 Na1 Cl1' . . . 7.1(2) ?
Cl1 Na1 Cl1' . . 2_556 78.2(2) ?
Cl1 Na1 Cl1' . . 3_556 172.9(2) ?
Cl1 Na1 Cl1' . . 4_555 101.8(2) ?
Cl1 Na1 Cl3 . . 1_455 95.4(3) ?
Cl1 Na1 Cl3 . . 2_656 84.6(3) ?
Cl1 Na1 Cl1 2_556 . 3_556 100.8(2) ?
Cl1 Na1 Cl1 2_556 . 4_555 180.0(5) ?
Cl1 Na1 Cl1' 2_556 . . 78.2(2) ?
Cl1 Na1 Cl1' 2_556 . 2_556 7.1(2) ?
Cl1 Na1 Cl1' 2_556 . 3_556 101.8(2) ?
Cl1 Na1 Cl1' 2_556 . 4_555 172.9(2) ?
Cl1 Na1 Cl3 2_556 . 1_455 84.6(3) ?
Cl1 Na1 Cl3 2_556 . 2_656 95.4(3) ?
Cl1 Na1 Cl1 3_556 . 4_555 79.2(2) ?
Cl1 Na1 Cl1' 3_556 . . 172.9(2) ?
Cl1 Na1 Cl1' 3_556 . 2_556 101.8(2) ?
Cl1 Na1 Cl1' 3_556 . 3_556 7.1(2) ?
Cl1 Na1 Cl1' 3_556 . 4_555 78.2(2) ?
Cl1 Na1 Cl3 3_556 . 1_455 84.6(3) ?
Cl1 Na1 Cl3 3_556 . 2_656 95.4(3) ?
Cl1 Na1 Cl1' 4_555 . . 101.8(2) ?
Cl1 Na1 Cl1' 4_555 . 2_556 172.9(2) ?
Cl1 Na1 Cl1' 4_555 . 3_556 78.2(2) ?
Cl1 Na1 Cl1' 4_555 . 4_555 7.1(2) ?
Cl1 Na1 Cl3 4_555 . 1_455 95.4(3) ?
Cl1 Na1 Cl3 4_555 . 2_656 84.6(3) ?
Cl1' Na1 Cl1' . . 2_556 78.0(2) ?
Cl1' Na1 Cl1' . . 3_556 180.0(5) ?
Cl1' Na1 Cl1' . . 4_555 102.0(2) ?
Cl1' Na1 Cl3 . . 1_455 88.3(3) ?
Cl1' Na1 Cl3 . . 2_656 91.7(3) ?
Cl1' Na1 Cl1' 2_556 . 3_556 102.0(2) ?
Cl1' Na1 Cl1' 2_556 . 4_555 180.0(5) ?
Cl1' Na1 Cl3 2_556 . 1_455 91.7(3) ?
Cl1' Na1 Cl3 2_556 . 2_656 88.3(3) ?
Cl1' Na1 Cl1' 3_556 . 4_555 78.0(2) ?
Cl1' Na1 Cl3 3_556 . 1_455 91.7(3) ?
Cl1' Na1 Cl3 3_556 . 2_656 88.3(3) ?
Cl1' Na1 Cl3 4_555 . 1_455 88.3(3) ?
Cl1' Na1 Cl3 4_555 . 2_656 91.7(3) ?
Cl3 Na1 Cl3 1_455 . 2_656 180.0(5) ?
Cl1 Cu1 Cl1' . . . 10.3(3) ?
Cl1 Cu1 Cl2 . . 1_455 111.1(3) ?
Cl1 Cu1 O1 . . . 91.1(4) ?
Cl1 Cu1 O2 . . 2_555 159.6(3) ?
Cl1 Cu1 O2 . . 8_455 96.6(3) ?
Cl1' Cu1 Cl2 . . 1_455 101.3(3) ?
Cl1' Cu1 O1 . . . 93.5(4) ?
Cl1' Cu1 O2 . . 2_555 168.5(3) ?
Cl1' Cu1 O2 . . 8_455 94.9(3) ?
Cl2 Cu1 O1 1_455 . . 85.2(3) ?
Cl2 Cu1 O2 1_455 . 2_555 89.2(3) ?
Cl2 Cu1 O2 1_455 . 8_455 96.5(3) ?
O1 Cu1 O2 . . 2_555 92.2(4) ?
O1 Cu1 O2 . . 8_455 170.9(5) ?
O2 Cu1 O2 2_555 . 8_455 79.0(3) ?
O1 Te1 O2 . . . 93.1(3) ?
O1 Te1 O2 . . 4_555 93.1(3) ?
O2 Te1 O2 . . 4_555 100.1(4) ?
Na1 Cl1 Cu1 . . . 106.7(3) ?
Na1 Cl1 Cl1' . . . 58.8(14) ?
Cu1 Cl1 Cl1' . . . 81.8(15) ?
Na1 Cl1' Cu1 . . . 113.8(3) ?
Na1 Cl1' Cl1 . . . 114.1(15) ?
Cu1 Cl1' Cl1 . . . 87.9(15) ?
Cu1 Cl2 Cu1 1_655 . 4_655 76.2(3) ?
Cu1 O1 Cu1 . . 4_555 112.1(6) ?
Cu1 O1 Te1 . . . 123.8(3) ?
Cu1 O1 Te1 4_555 . . 123.8(3) ?
Cu1 O2 Cu1 2_555 . 8_555 101.0(4) ?
Cu1 O2 Te1 2_555 . . 131.3(4) ?
Cu1 O2 Te1 8_555 . . 126.2(4) ?

loop_
_geom_bond_atom_site_label_1
_geom_bond_atom_site_label_2
_geom_bond_site_symmetry_1
_geom_bond_site_symmetry_2
_geom_bond_distance
_geom_bond_publ_flag
Na1 Cl1 . . 2.985(8) ?
Na1 Cl1 . 2_556 2.985(8) ?
Na1 Cl1 . 3_556 2.985(8) ?
Na1 Cl1 . 4_555 2.985(8) ?
Na1 Cl1' . . 2.798(8) ?
Na1 Cl1' . 2_556 2.798(8) ?
Na1 Cl1' . 3_556 2.798(8) ?
Na1 Cl1' . 4_555 2.798(8) ?
Na1 Cl3 . 1_455 2.319(16) ?
Na1 Cl3 . 2_656 2.319(16) ?
Cu1 Cl1 . . 2.256(7) ?
Cu1 Cl1' . . 2.235(8) ?
Cu1 Cl2 . 1_455 2.599(7) ?
Cu1 O1 . . 1.934(7) ?
Cu1 O2 . 2_555 2.003(8) ?
Cu1 O2 . 8_455 1.925(8) ?
Te1 O1 . . 1.860(12) ?
Te1 O2 . . 1.883(8) ?
Te1 O2 . 4_555 1.883(8) ?
Cl1 Cl1' . . 0.403(12) ?

loop_
_geom_hbond_atom_site_label_D
_geom_hbond_atom_site_label_H
_geom_hbond_atom_site_label_A
_geom_hbond_site_symmetry_D
_geom_hbond_site_symmetry_H
_geom_hbond_site_symmetry_A
_geom_hbond_distance_DH
_geom_hbond_distance_HA
_geom_hbond_distance_DA
_geom_hbond_angle_DHA
_geom_hbond_publ_flag
? ? ? ? ? ? ? ? ? ? ?

loop_
_geom_torsion_atom_site_label_1
_geom_torsion_atom_site_label_2
_geom_torsion_atom_site_label_3
_geom_torsion_atom_site_label_4
_geom_torsion_site_symmetry_1
_geom_torsion_site_symmetry_2
_geom_torsion_site_symmetry_3
_geom_torsion_site_symmetry_4
_geom_torsion
_geom_torsion_publ_flag
? ? ? ? ? ? ? ? ? ?

loop_
_restr_angle_atom_site_label_1
_restr_angle_site_symmetry_1
_restr_angle_atom_site_label_2
_restr_angle_site_symmetry_2
_restr_angle_atom_site_label_3
_restr_angle_site_symmetry_3
_restr_angle_target
_restr_angle_target_weight_param
? ? ? ? ? ? ? ?

loop_
_restr_distance_atom_site_label_1
_restr_distance_site_symmetry_1
_restr_distance_atom_site_label_2
_restr_distance_site_symmetry_2
_restr_distance_target
_restr_distance_target_weight_param
? ? ? ? ? ?

loop_
_restr_equal_angle_atom_site_label_1
_restr_equal_angle_site_symmetry_1
_restr_equal_angle_atom_site_label_2
_restr_equal_angle_site_symmetry_2
_restr_equal_angle_atom_site_label_3
_restr_equal_angle_site_symmetry_3
_restr_equal_angle_class_class_id
_restr_equal_angle_class_target_weight_param
? ? ? ? ? ? ? ?

loop_
_restr_equal_distance_atom_site_label_1
_restr_equal_distance_site_symmetry_1
_restr_equal_distance_atom_site_label_2
_restr_equal_distance_site_symmetry_2
_restr_equal_distance_class_class_id
_restr_equal_distance_class_target_weight_param
? ? ? ? ? ?

loop_
_restr_equal_torsion_atom_site_label_1
_restr_equal_torsion_site_symmetry_1
_restr_equal_torsion_atom_site_label_2
_restr_equal_torsion_site_symmetry_2
_restr_equal_torsion_atom_site_label_3
_restr_equal_torsion_site_symmetry_3
_restr_equal_torsion_atom_site_label_4
_restr_equal_torsion_site_symmetry_4
_restr_equal_torsion_class_class_id
_restr_equal_torsion_class_target_weight_param
? ? ? ? ? ? ? ? ? ?

loop_
_restr_torsion_atom_site_label_1
_restr_torsion_site_symmetry_1
_restr_torsion_atom_site_label_2
_restr_torsion_site_symmetry_2
_restr_torsion_atom_site_label_3
_restr_torsion_site_symmetry_3
_restr_torsion_atom_site_label_4
_restr_torsion_site_symmetry_4
_restr_torsion_angle_target
_restr_torsion_weight_param
? ? ? ? ? ? ? ? ? ?

loop_
_twin_individual_id
_twin_individual_mass_fraction_refined
_twin_individual_twin_matrix_11
_twin_individual_twin_matrix_12
_twin_individual_twin_matrix_13
_twin_individual_twin_matrix_21
_twin_individual_twin_matrix_22
_twin_individual_twin_matrix_23
_twin_individual_twin_matrix_31
_twin_individual_twin_matrix_32
_twin_individual_twin_matrix_33
? ? ? ? ? ? ? ? ? ? ?

loop_
_jana_atom_site_adp_c_label
_jana_atom_site_adp_c_type_symbol
_jana_atom_site_adp_c_111
_jana_atom_site_adp_c_112
_jana_atom_site_adp_c_113
_jana_atom_site_adp_c_122
_jana_atom_site_adp_c_123
_jana_atom_site_adp_c_133
_jana_atom_site_adp_c_222
_jana_atom_site_adp_c_223
_jana_atom_site_adp_c_233
_jana_atom_site_adp_c_333
? ? ? ? ? ? ? ? ? ? ? ?

loop_
_jana_atom_site_adp_d_label
_jana_atom_site_adp_d_type_symbol
_jana_atom_site_adp_d_1111
_jana_atom_site_adp_d_1112
_jana_atom_site_adp_d_1113
_jana_atom_site_adp_d_1122
_jana_atom_site_adp_d_1123
_jana_atom_site_adp_d_1133
_jana_atom_site_adp_d_1222
_jana_atom_site_adp_d_1223
_jana_atom_site_adp_d_1233
_jana_atom_site_adp_d_1333
_jana_atom_site_adp_d_2222
_jana_atom_site_adp_d_2223
_jana_atom_site_adp_d_2233
_jana_atom_site_adp_d_2333
_jana_atom_site_adp_d_3333
? ? ? ? ? ? ? ? ? ? ? ? ? ? ? ? ?

loop_
_jana_atom_site_adp_e_label
_jana_atom_site_adp_e_type_symbol
_jana_atom_site_adp_e_11111
_jana_atom_site_adp_e_11112
_jana_atom_site_adp_e_11113
_jana_atom_site_adp_e_11122
_jana_atom_site_adp_e_11123
_jana_atom_site_adp_e_11133
_jana_atom_site_adp_e_11222
_jana_atom_site_adp_e_11223
_jana_atom_site_adp_e_11233
_jana_atom_site_adp_e_11333
_jana_atom_site_adp_e_12222
_jana_atom_site_adp_e_12223
_jana_atom_site_adp_e_12233
_jana_atom_site_adp_e_12333
_jana_atom_site_adp_e_13333
_jana_atom_site_adp_e_22222
_jana_atom_site_adp_e_22223
_jana_atom_site_adp_e_22233
_jana_atom_site_adp_e_22333
_jana_atom_site_adp_e_23333
_jana_atom_site_adp_e_33333
? ? ? ? ? ? ? ? ? ? ? ? ? ? ? ? ? ? ? ? ? ? ?

loop_
_jana_atom_site_adp_f_label
_jana_atom_site_adp_f_type_symbol
_jana_atom_site_adp_f_111111
_jana_atom_site_adp_f_111112
_jana_atom_site_adp_f_111113
_jana_atom_site_adp_f_111122
_jana_atom_site_adp_f_111123
_jana_atom_site_adp_f_111133
_jana_atom_site_adp_f_111222
_jana_atom_site_adp_f_111223
_jana_atom_site_adp_f_111233
_jana_atom_site_adp_f_111333
_jana_atom_site_adp_f_112222
_jana_atom_site_adp_f_112223
_jana_atom_site_adp_f_112233
_jana_atom_site_adp_f_112333
_jana_atom_site_adp_f_113333
_jana_atom_site_adp_f_122222
_jana_atom_site_adp_f_122223
_jana_atom_site_adp_f_122233
_jana_atom_site_adp_f_122333
_jana_atom_site_adp_f_123333
_jana_atom_site_adp_f_133333
_jana_atom_site_adp_f_222222
_jana_atom_site_adp_f_222223
_jana_atom_site_adp_f_222233
_jana_atom_site_adp_f_222333
_jana_atom_site_adp_f_223333
_jana_atom_site_adp_f_233333
_jana_atom_site_adp_f_333333
? ? ? ? ? ? ? ? ? ? ? ? ? ? ? ? ? ? ? ? ? ? ? ? ? ? ? ? ? ?
